data_4320204
loop_
_publ_author_name
'Leanne Beer'
'James F. Britten'
'A. Wallace Cordes'
'Owen P. Clements'
'Richard T. Oakley'
'Maren Pink'
'Robert W. Reed'

_publ_contact_author
;
         Richard Oakley
         Department of Chemistry
         University of Waterloo
         Waterloo, Ontario
         N2L 3G1
         Canada
;
_publ_contact_author_email oakley@sciborg.uwaterloo.ca
_publ_contact_author_fax 519-746-0435
_publ_contact_author_phone 519-888-4582
_publ_section_title
;
 Benzo[2,1-c:3,4-c']bis(1,2,3-thiaselenazole) (BSe) and Its Charge
 Transfer Chemistry. Crystal and Electronic Structure of [BSe]3[ClO4]2
;
_journal_name_full 'Inorganic Chemistry'
_journal_page_first 4705
_journal_page_last 4709
_journal_paper_doi 10.1021/ic010357j
_journal_volume 40
_journal_year 2001
_chemical_formula_moiety '3(C6 H2 N2 S2 Se2), 2(Cl O4)'
_chemical_formula_sum 'C18 H6 Cl2 N6 O8 S6 Se6'
_chemical_formula_weight 1171.31
_chemical_name_common LB.001
_chemical_name_systematic
;
  Benzo[2,1-c:3,4-c ]bis(1,2,3-thiaselenazole) Perchlorate
;
_space_group_IT_number 15
_symmetry_cell_setting monoclinic
_symmetry_space_group_name_Hall '-C 2yc'
_symmetry_space_group_name_H-M 'C 1 2/c 1'
_atom_sites_solution_hydrogens geom
_atom_sites_solution_primary direct
_atom_sites_solution_secondary difmap
_cell_angle_alpha 90.00
_cell_angle_beta 110.27(3)
_cell_angle_gamma 90.00
_cell_formula_units_Z 4
_cell_length_a 16.966(10)
_cell_length_b 18.356(11)
_cell_length_c 10.679(4)
_cell_measurement_reflns_used 1024
_cell_measurement_temperature 298(2)
_cell_volume 3120(3)
_computing_cell_refinement SAINT
_computing_data_collection KAPPASMART
_computing_data_reduction SAINT
_computing_structure_refinement 'SHELXL-97 (Sheldrick, 1997)'
_computing_structure_solution 'SHELXS-97 (Sheldrick, 1990)'
_diffrn_ambient_temperature 298(2)
_diffrn_measured_fraction_theta_full 0.927
_diffrn_measured_fraction_theta_max 0.927
_diffrn_measurement_device_type KAPPASmart
_diffrn_measurement_method phi-scans
_diffrn_radiation_monochromator 'diamond 1 1 1'
_diffrn_radiation_source synchrotron
_diffrn_radiation_wavelength 0.55942
_diffrn_reflns_av_R_equivalents 0.0442
_diffrn_reflns_av_sigmaI/netI 0.0437
_diffrn_reflns_limit_h_max 20
_diffrn_reflns_limit_h_min -20
_diffrn_reflns_limit_k_max 21
_diffrn_reflns_limit_k_min -22
_diffrn_reflns_limit_l_max 12
_diffrn_reflns_limit_l_min -12
_diffrn_reflns_number 8920
_diffrn_reflns_theta_full 19.59
_diffrn_reflns_theta_max 19.59
_diffrn_reflns_theta_min 1.33
_exptl_absorpt_coefficient_mu 4.046
_exptl_absorpt_correction_T_max 1.000
_exptl_absorpt_correction_T_min 0.612
_exptl_absorpt_correction_type multi-scan
_exptl_absorpt_process_details 'SADABS, R. Blessing (1995)'
_exptl_crystal_colour bluish
_exptl_crystal_density_diffrn 2.494
_exptl_crystal_density_method 'not measured'
_exptl_crystal_description 'thin plate'
_exptl_crystal_F_000 2216
_exptl_crystal_size_max 0.100
_exptl_crystal_size_mid 0.015
_exptl_crystal_size_min 0.003
_refine_diff_density_max 0.929
_refine_diff_density_min -0.899
_refine_diff_density_rms 0.156
_refine_ls_extinction_coef 0.00022(16)
_refine_ls_extinction_expression Fc^*^=kFc[1+0.001xFc^2^\l^3^/sin(2\q)]^-1/4^
_refine_ls_extinction_method SHELXL
_refine_ls_goodness_of_fit_ref 0.996
_refine_ls_hydrogen_treatment riding
_refine_ls_matrix_type full
_refine_ls_number_parameters 212
_refine_ls_number_reflns 2611
_refine_ls_number_restraints 0
_refine_ls_restrained_S_all 0.996
_refine_ls_R_factor_all 0.0628
_refine_ls_R_factor_gt 0.0437
_refine_ls_shift/su_max 0.000
_refine_ls_shift/su_mean 0.000
_refine_ls_structure_factor_coef Fsqd
_refine_ls_weighting_details 'calc w=1/[\s^2^(Fo^2^)+(0.0799P)^2^] where P=(Fo^2^+2Fc^2^)/3'
_refine_ls_weighting_scheme calc
_refine_ls_wR_factor_gt 0.1193
_refine_ls_wR_factor_ref 0.1262
_reflns_number_gt 1850
_reflns_number_total 2611
_reflns_threshold_expression >2sigma(I)
_cod_data_source_file ic010357j_1.cif
_cod_data_source_block compound_[BSe]3[ClO4]2
_cod_depositor_comments
;
The following automatic conversions were performed:

'_exptl_absorpt_correction_type' value 'multi-scans' was replaced
with the value 'multi-scan' as specified in the replacement file
'src/cod-tools/trunk/data/replacement-values/replacement_values.lst'.

Automatic conversion script
Id: cif_fix_values 5376 2017-05-30 11:51:03Z andrius 
;
_cod_database_code 4320204

loop_
_symmetry_equiv_pos_as_xyz
'x, y, z'
'-x, y, -z+1/2'
'x+1/2, y+1/2, z'
'-x+1/2, y+1/2, -z+1/2'
'-x, -y, -z'
'x, -y, z-1/2'
'-x+1/2, -y+1/2, -z'
'x+1/2, -y+1/2, z-1/2'

loop_
_atom_site_label
_atom_site_type_symbol
_atom_site_fract_x
_atom_site_fract_y
_atom_site_fract_z
_atom_site_U_iso_or_equiv
_atom_site_adp_type
_atom_site_occupancy
_atom_site_symmetry_multiplicity
_atom_site_calc_flag
_atom_site_refinement_flags
_atom_site_disorder_assembly
_atom_site_disorder_group
Se1 Se 0.24502(4) 0.35198(4) 0.32573(8) 0.0370(3) Uani 1 1 d . . .
Se2 Se -0.18578(4) 0.33626(4) -0.09929(8) 0.0339(2) Uani 1 1 d . . .
S1 S 0.12586(11) 0.40924(9) 0.21293(18) 0.0292(4) Uani 1 1 d . . .
S2 S -0.07207(10) 0.40218(10) 0.01237(18) 0.0288(4) Uani 1 1 d . . .
N1 N 0.2012(3) 0.2650(3) 0.2743(6) 0.0327(14) Uani 1 1 d . . .
N2 N -0.1314(3) 0.2522(3) -0.0527(6) 0.0314(14) Uani 1 1 d . . .
C1 C 0.0738(4) 0.3287(4) 0.1535(7) 0.0273(15) Uani 1 1 d . . .
C2 C 0.1215(4) 0.2629(4) 0.1924(7) 0.0268(15) Uani 1 1 d . . .
C3 C 0.0809(4) 0.1944(4) 0.1488(7) 0.0315(17) Uani 1 1 d . . .
H3 H 0.1112 0.1516 0.1762 0.04(2) Uiso 1 1 calc R . .
C4 C -0.0017(4) 0.1906(4) 0.0677(7) 0.0317(17) Uani 1 1 d . . .
H4 H -0.0262 0.1455 0.0390 0.019(18) Uiso 1 1 calc R . .
C5 C -0.0510(4) 0.2563(4) 0.0263(7) 0.0287(16) Uani 1 1 d . . .
C6 C -0.0102(4) 0.3266(4) 0.0680(7) 0.0268(15) Uani 1 1 d . . .
Se1' Se 0.21775(4) 0.34588(4) -0.04324(7) 0.0302(2) Uani 1 1 d . . .
S1' S 0.09814(10) 0.40861(9) -0.14839(17) 0.0247(4) Uani 1 1 d . . .
N1' N 0.1660(3) 0.2593(3) -0.0872(6) 0.0285(14) Uani 1 1 d . . .
C1' C 0.0419(4) 0.3289(4) -0.2088(6) 0.0224(14) Uani 1 1 d . . .
C2' C 0.0864(4) 0.2610(4) -0.1660(6) 0.0225(14) Uani 1 1 d . . .
C3' C 0.0411(4) 0.1941(4) -0.2093(7) 0.0299(17) Uani 1 1 d . . .
H3' H 0.0683 0.1499 -0.1811 0.05(3) Uiso 1 1 calc R . .
Cl1 Cl -0.31135(16) 0.48624(13) -0.1022(3) 0.0647(7) Uani 1 1 d . . .
O1 O -0.3568(6) 0.5467(5) -0.1467(15) 0.177(7) Uani 1 1 d . . .
O2 O -0.2534(9) 0.4730(7) -0.1741(18) 0.185(7) Uani 1 1 d . . .
O3 O -0.2508(6) 0.4932(4) 0.0177(11) 0.131(5) Uani 1 1 d . . .
O4 O -0.3608(4) 0.4230(4) -0.1101(8) 0.082(2) Uani 1 1 d . . .

loop_
_atom_site_aniso_label
_atom_site_aniso_U_11
_atom_site_aniso_U_22
_atom_site_aniso_U_33
_atom_site_aniso_U_23
_atom_site_aniso_U_13
_atom_site_aniso_U_12
Se1 0.0247(4) 0.0428(5) 0.0362(5) -0.0082(3) 0.0013(3) -0.0038(3)
Se2 0.0231(4) 0.0409(5) 0.0323(5) 0.0066(3) 0.0026(3) 0.0026(3)
S1 0.0242(9) 0.0280(10) 0.0296(10) -0.0053(7) 0.0021(7) -0.0025(7)
S2 0.0214(9) 0.0298(10) 0.0312(10) 0.0024(7) 0.0039(7) 0.0036(7)
N1 0.024(3) 0.040(4) 0.027(3) -0.001(3) 0.000(2) -0.001(3)
N2 0.022(3) 0.032(4) 0.034(4) 0.003(3) 0.003(3) -0.001(2)
C1 0.025(4) 0.030(4) 0.021(4) 0.003(3) 0.001(3) -0.001(3)
C2 0.024(3) 0.034(4) 0.019(4) 0.002(3) 0.003(3) 0.001(3)
C3 0.030(4) 0.032(4) 0.030(4) 0.002(3) 0.006(3) 0.004(3)
C4 0.029(4) 0.031(4) 0.031(4) 0.000(3) 0.005(3) -0.003(3)
C5 0.023(3) 0.038(4) 0.022(4) 0.002(3) 0.004(3) 0.000(3)
C6 0.022(3) 0.028(4) 0.027(4) -0.002(3) 0.006(3) 0.002(3)
Se1' 0.0230(4) 0.0322(4) 0.0293(4) -0.0056(3) 0.0013(3) -0.0048(3)
S1' 0.0218(9) 0.0194(9) 0.0256(9) -0.0023(6) -0.0009(7) -0.0033(6)
N1' 0.022(3) 0.025(3) 0.031(3) -0.004(2) 0.000(2) 0.000(2)
C1' 0.022(3) 0.022(3) 0.019(3) -0.002(3) 0.002(3) -0.003(3)
C2' 0.022(3) 0.024(4) 0.017(3) -0.001(3) 0.001(3) 0.003(3)
C3' 0.027(4) 0.025(4) 0.028(4) 0.001(3) -0.002(3) 0.004(3)
Cl1 0.0590(15) 0.0373(13) 0.0794(19) 0.0003(11) 0.0004(13) -0.0040(10)
O1 0.078(7) 0.055(6) 0.315(18) 0.030(8) -0.039(8) 0.016(5)
O2 0.238(15) 0.118(10) 0.29(2) 0.040(11) 0.210(16) 0.015(9)
O3 0.093(6) 0.053(5) 0.154(9) 0.017(5) -0.076(6) -0.030(4)
O4 0.058(4) 0.055(4) 0.111(7) -0.013(4) 0.002(4) -0.024(3)

loop_
_atom_type_symbol
_atom_type_description
_atom_type_scat_dispersion_real
_atom_type_scat_dispersion_imag
_atom_type_scat_source
C C 0.0015 0.0009 'International Tables Vol C Tables 4.2.6.8 and 6.1.1.4'
H H 0.0000 0.0000 'International Tables Vol C Tables 4.2.6.8 and 6.1.1.4'
N N 0.0030 0.0019 'International Tables Vol C Tables 4.2.6.8 and 6.1.1.4'
O O 0.0056 0.0036 'International Tables Vol C Tables 4.2.6.8 and 6.1.1.4'
S S 0.0826 0.0763 'International Tables Vol C Tables 4.2.6.8 and 6.1.1.4'
Cl Cl 0.0998 0.0984 'International Tables Vol C Tables 4.2.6.8 and 6.1.1.4'
Se Se 0.2367 1.4831 'International Tables Vol C Tables 4.2.6.8 and 6.1.1.4'

loop_
_geom_angle_atom_site_label_1
_geom_angle_atom_site_label_2
_geom_angle_atom_site_label_3
_geom_angle
_geom_angle_site_symmetry_1
_geom_angle_site_symmetry_3
_geom_angle_publ_flag
N1 Se1 S1 93.0(2) . . ?
N2 Se2 S2 93.00(19) . . ?
C1 S1 Se1 92.7(2) . . ?
C6 S2 Se2 93.4(2) . . ?
C2 N1 Se1 116.9(5) . . ?
C5 N2 Se2 116.5(5) . . ?
C6 C1 C2 120.7(6) . . ?
C6 C1 S1 122.5(5) . . ?
C2 C1 S1 116.7(5) . . ?
N1 C2 C3 120.2(6) . . ?
N1 C2 C1 120.6(6) . . ?
C3 C2 C1 119.0(6) . . ?
C4 C3 C2 121.5(7) . . ?
C3 C4 C5 120.5(7) . . ?
N2 C5 C4 120.2(6) . . ?
N2 C5 C6 121.0(6) . . ?
C4 C5 C6 118.7(6) . . ?
C1 C6 C5 119.4(6) . . ?
C1 C6 S2 124.4(5) . . ?
C5 C6 S2 116.1(5) . . ?
N1' Se1' S1' 92.72(18) . . ?
C1' S1' Se1' 92.2(2) . . ?
C2' N1' Se1' 116.4(5) . . ?
C1' C1' C2' 120.5(4) 2_554 . ?
C1' C1' S1' 122.9(2) 2_554 . ?
C2' C1' S1' 116.6(5) . . ?
N1' C2' C3' 119.9(6) . . ?
N1' C2' C1' 121.9(6) . . ?
C3' C2' C1' 118.2(5) . . ?
C3' C3' C2' 121.3(4) 2_554 . ?
C3' C3' C3' 102.9(6) 2_554 2_556 ?
C2' C3' C3' 84.0(4) . 2_556 ?
O1 Cl1 O3 114.5(7) . . ?
O1 Cl1 O4 113.7(6) . . ?
O3 Cl1 O4 112.1(5) . . ?
O1 Cl1 O2 111.1(9) . . ?
O3 Cl1 O2 94.9(9) . . ?
O4 Cl1 O2 109.0(7) . . ?

loop_
_geom_bond_atom_site_label_1
_geom_bond_atom_site_label_2
_geom_bond_distance
_geom_bond_site_symmetry_2
_geom_bond_publ_flag
Se1 N1 1.767(6) . ?
Se1 S1 2.226(2) . ?
Se2 N2 1.777(6) . ?
Se2 S2 2.239(2) . ?
S1 C1 1.727(7) . ?
S2 C6 1.717(7) . ?
N1 C2 1.331(8) . ?
N2 C5 1.335(8) . ?
C1 C6 1.401(9) . ?
C1 C2 1.433(10) . ?
C2 C3 1.431(10) . ?
C3 C4 1.370(10) . ?
C4 C5 1.446(10) . ?
C5 C6 1.459(10) . ?
Se1' N1' 1.798(6) . ?
Se1' S1' 2.264(2) . ?
S1' C1' 1.745(7) . ?
N1' C2' 1.321(8) . ?
C1' C1' 1.388(12) 2_554 ?
C1' C2' 1.446(9) . ?
C2' C3' 1.438(9) . ?
C3' C3' 1.363(13) 2_554 ?
C3' C3' 21.011(16) 2_556 ?
Cl1 O1 1.341(8) . ?
Cl1 O3 1.342(9) . ?
Cl1 O4 1.417(7) . ?
Cl1 O2 1.462(11) . ?

loop_
_geom_torsion_atom_site_label_1
_geom_torsion_atom_site_label_2
_geom_torsion_atom_site_label_3
_geom_torsion_atom_site_label_4
_geom_torsion
_geom_torsion_site_symmetry_1
_geom_torsion_site_symmetry_2
_geom_torsion_site_symmetry_3
_geom_torsion_site_symmetry_4
_geom_torsion_publ_flag
N1 Se1 S1 C1 -0.1(3) . . . . ?
N2 Se2 S2 C6 -0.5(3) . . . . ?
S1 Se1 N1 C2 1.4(5) . . . . ?
S2 Se2 N2 C5 1.2(5) . . . . ?
Se1 S1 C1 C6 -179.0(6) . . . . ?
Se1 S1 C1 C2 -1.0(5) . . . . ?
Se1 N1 C2 C3 -178.5(5) . . . . ?
Se1 N1 C2 C1 -2.5(8) . . . . ?
C6 C1 C2 N1 -179.6(6) . . . . ?
S1 C1 C2 N1 2.4(9) . . . . ?
C6 C1 C2 C3 -3.6(10) . . . . ?
S1 C1 C2 C3 178.4(5) . . . . ?
N1 C2 C3 C4 178.1(7) . . . . ?
C1 C2 C3 C4 2.1(10) . . . . ?
C2 C3 C4 C5 -1.6(11) . . . . ?
Se2 N2 C5 C4 -179.2(5) . . . . ?
Se2 N2 C5 C6 -1.7(8) . . . . ?
C3 C4 C5 N2 -179.9(7) . . . . ?
C3 C4 C5 C6 2.5(10) . . . . ?
C2 C1 C6 C5 4.6(10) . . . . ?
S1 C1 C6 C5 -177.5(5) . . . . ?
C2 C1 C6 S2 -178.4(5) . . . . ?
S1 C1 C6 S2 -0.5(9) . . . . ?
N2 C5 C6 C1 178.4(6) . . . . ?
C4 C5 C6 C1 -4.0(10) . . . . ?
N2 C5 C6 S2 1.2(9) . . . . ?
C4 C5 C6 S2 178.8(5) . . . . ?
Se2 S2 C6 C1 -177.3(6) . . . . ?
Se2 S2 C6 C5 -0.2(5) . . . . ?
N1' Se1' S1' C1' -4.3(3) . . . . ?
S1' Se1' N1' C2' 4.7(5) . . . . ?
Se1' S1' C1' C1' -177.7(8) . . . 2_554 ?
Se1' S1' C1' C2' 3.7(5) . . . . ?
Se1' N1' C2' C3' 178.1(5) . . . . ?
Se1' N1' C2' C1' -3.3(8) . . . . ?
C1' C1' C2' N1' -179.8(8) 2_554 . . . ?
S1' C1' C2' N1' -1.1(9) . . . . ?
C1' C1' C2' C3' -1.2(11) 2_554 . . . ?
S1' C1' C2' C3' 177.5(5) . . . . ?
N1' C2' C3' C3' -179.9(8) . . . 2_554 ?
C1' C2' C3' C3' 1.5(12) . . . 2_554 ?
N1' C2' C3' C3' 78.6(6) . . . 2_556 ?
C1' C2' C3' C3' -100.1(5) . . . 2_556 ?
